data_4319791
loop_
_publ_author_name
'Pamela J. Hagrman'
'Jon Zubieta'

_publ_section_title
;
 Hydrothermal Syntheses and Structural Characterizations of
 Organic-Inorganic Hybrid Materials of the M(II)-Ligand/Vanadium Oxide
 System (M(II) = Cu(II) and Zn(II); Ligand = 2,2'-Bipyridine and
 2,2':6',2''-Terpyridine)
;
_journal_name_full 'Inorganic Chemistry'
_journal_page_first 2800
_journal_page_last 2809
_journal_paper_doi 10.1021/ic010024m
_journal_volume 40
_journal_year 2001
_chemical_formula_sum 'C15 H11 Cu N3 O6 V2'
_chemical_formula_weight 494.69
_chemical_name_systematic
; 
 ? 
;
_space_group_IT_number 61
_symmetry_cell_setting orthorhombic
_symmetry_space_group_name_Hall '-P 2ac 2ab'
_symmetry_space_group_name_H-M 'P b c a'
_atom_sites_solution_hydrogens geom
_atom_sites_solution_primary direct
_atom_sites_solution_secondary difmap
_audit_creation_method SHELXL-97
_cell_angle_alpha 90.00
_cell_angle_beta 90.00
_cell_angle_gamma 90.00
_cell_formula_units_Z 8
_cell_length_a 16.2789(4)
_cell_length_b 10.5658(3)
_cell_length_c 18.8712(5)
_cell_measurement_temperature 96(2)
_cell_volume 3245.84(15)
_computing_structure_refinement 'SHELXL-97 (Sheldrick, 1997)'
_computing_structure_solution 'SHELXS-97 (Sheldrick, 1990)'
_diffrn_ambient_temperature 293(2)
_diffrn_measured_fraction_theta_full 0.979
_diffrn_measured_fraction_theta_max 0.979
_diffrn_radiation_monochromator graphite
_diffrn_radiation_source 'fine-focus sealed tube'
_diffrn_radiation_type MoK\a
_diffrn_radiation_wavelength 0.71073
_diffrn_reflns_av_R_equivalents 0.0888
_diffrn_reflns_av_sigmaI/netI 0.0766
_diffrn_reflns_limit_h_max 21
_diffrn_reflns_limit_h_min -17
_diffrn_reflns_limit_k_max 11
_diffrn_reflns_limit_k_min -13
_diffrn_reflns_limit_l_max 24
_diffrn_reflns_limit_l_min -24
_diffrn_reflns_number 19252
_diffrn_reflns_theta_full 28.26
_diffrn_reflns_theta_max 28.26
_diffrn_reflns_theta_min 2.16
_exptl_absorpt_coefficient_mu 2.468
_exptl_crystal_colour aqua
_exptl_crystal_density_diffrn 2.025
_exptl_crystal_density_method 'not measured'
_exptl_crystal_description plate
_exptl_crystal_F_000 1960
_exptl_crystal_size_max 0.25
_exptl_crystal_size_mid 0.23
_exptl_crystal_size_min 0.13
_refine_diff_density_max 0.574
_refine_diff_density_min -0.608
_refine_diff_density_rms 0.141
_refine_ls_extinction_method none
_refine_ls_goodness_of_fit_ref 1.072
_refine_ls_hydrogen_treatment mixed
_refine_ls_matrix_type full
_refine_ls_number_parameters 288
_refine_ls_number_reflns 3938
_refine_ls_number_restraints 0
_refine_ls_restrained_S_all 1.072
_refine_ls_R_factor_all 0.0933
_refine_ls_R_factor_gt 0.0513
_refine_ls_shift/su_max 0.250
_refine_ls_shift/su_mean 0.001
_refine_ls_structure_factor_coef Fsqd
_refine_ls_weighting_details 'calc w=1/[\s^2^(Fo^2^)+(0.0271P)^2^+6.4890P] where P=(Fo^2^+2Fc^2^)/3'
_refine_ls_weighting_scheme calc
_refine_ls_wR_factor_gt 0.0801
_refine_ls_wR_factor_ref 0.0906
_reflns_number_gt 2774
_reflns_number_total 3938
_reflns_threshold_expression >2sigma(I)
_cod_data_source_file ic010024m_3.cif
_cod_data_source_block Compound3
_cod_depositor_comments
;
The following automatic conversions were performed:

'_symmetry_cell_setting' value 'Orthorhombic' changed to
'orthorhombic' according to the built-in table from CIF Core
dictionary named 'cif_core.dic' version 2.4.1 from 2010-06-29.

Automatic conversion script
Id: cif_fix_values 1646 2011-03-28 12:23:43Z adriana 
;
_cod_database_code 4319791

loop_
_symmetry_equiv_pos_as_xyz
'x, y, z'
'-x+1/2, -y, z+1/2'
'-x, y+1/2, -z+1/2'
'x+1/2, -y+1/2, -z'
'-x, -y, -z'
'x-1/2, y, -z-1/2'
'x, -y-1/2, z-1/2'
'-x-1/2, y-1/2, z'

loop_
_atom_site_label
_atom_site_type_symbol
_atom_site_fract_x
_atom_site_fract_y
_atom_site_fract_z
_atom_site_U_iso_or_equiv
_atom_site_adp_type
_atom_site_occupancy
_atom_site_symmetry_multiplicity
_atom_site_calc_flag
_atom_site_refinement_flags
_atom_site_disorder_assembly
_atom_site_disorder_group
Cu1 Cu 0.06021(3) 0.11994(4) 0.02405(3) 0.00888(12) Uani 1 1 d . . .
V1 V -0.21126(4) -0.25465(6) 0.08305(3) 0.00804(15) Uani 1 1 d . . .
V2 V -0.14184(4) 0.02818(6) 0.11638(4) 0.00707(15) Uani 1 1 d . . .
O1 O -0.14543(17) -0.3416(3) 0.12692(15) 0.0140(6) Uani 1 1 d . . .
O2 O -0.21419(18) -0.0972(3) 0.12353(15) 0.0137(6) Uani 1 1 d . . .
O3 O -0.18968(17) 0.1699(3) 0.08457(15) 0.0115(6) Uani 1 1 d . . .
O4 O -0.10156(18) 0.0555(3) 0.19295(15) 0.0135(6) Uani 1 1 d . . .
O5 O -0.06587(17) -0.0133(2) 0.05807(14) 0.0083(6) Uani 1 1 d . . .
O6 O 0.17902(17) 0.2416(3) -0.00060(15) 0.0132(6) Uani 1 1 d . . .
N1 N -0.01451(19) 0.2533(3) -0.01900(17) 0.0087(7) Uani 1 1 d . . .
N2 N 0.0366(2) 0.2197(3) 0.10723(18) 0.0093(7) Uani 1 1 d . . .
N3 N 0.1299(2) 0.0248(3) 0.09711(17) 0.0078(7) Uani 1 1 d . . .
C1 C -0.0319(3) 0.2693(4) -0.0876(2) 0.0124(9) Uani 1 1 d . . .
C2 C -0.0810(3) 0.3669(4) -0.1127(2) 0.0156(9) Uani 1 1 d . . .
C3 C -0.1140(3) 0.4499(4) -0.0632(2) 0.0160(10) Uani 1 1 d . . .
C4 C -0.0971(3) 0.4348(4) 0.0081(3) 0.0166(10) Uani 1 1 d . . .
C5 C -0.0460(2) 0.3356(4) 0.0286(2) 0.0112(9) Uani 1 1 d . . .
C6 C -0.0177(2) 0.3144(4) 0.1023(2) 0.0084(8) Uani 1 1 d . . .
C7 C -0.0389(3) 0.3844(4) 0.1620(2) 0.0139(9) Uani 1 1 d . . .
C8 C -0.0006(3) 0.3550(4) 0.2254(2) 0.0156(10) Uani 1 1 d . . .
C9 C 0.0560(3) 0.2585(4) 0.2299(2) 0.0138(9) Uani 1 1 d . . .
C10 C 0.0731(2) 0.1897(4) 0.1689(2) 0.0082(8) Uani 1 1 d . . .
C11 C 0.1296(3) 0.0800(4) 0.1624(2) 0.0085(8) Uani 1 1 d . . .
C12 C 0.1774(3) 0.0343(4) 0.2171(2) 0.0128(9) Uani 1 1 d . . .
C13 C 0.2260(3) -0.0724(4) 0.2060(2) 0.0143(10) Uani 1 1 d . . .
C14 C 0.2259(3) -0.1296(4) 0.1395(2) 0.0122(9) Uani 1 1 d . . .
C15 C 0.1779(3) -0.0765(4) 0.0861(2) 0.0100(8) Uani 1 1 d . . .
H1 H -0.008(2) 0.206(4) -0.120(2) 0.005(10) Uiso 1 1 d . . .
H2 H -0.092(3) 0.383(4) -0.164(2) 0.018(12) Uiso 1 1 d . . .
H3 H -0.148(3) 0.522(4) -0.077(2) 0.015(12) Uiso 1 1 d . . .
H4 H -0.116(3) 0.486(4) 0.042(2) 0.017(13) Uiso 1 1 d . . .
H7 H -0.073(3) 0.448(4) 0.159(2) 0.004(11) Uiso 1 1 d . . .
H8 H -0.006(3) 0.397(5) 0.258(3) 0.038(17) Uiso 1 1 d . . .
H9 H 0.087(3) 0.238(5) 0.279(3) 0.034(14) Uiso 1 1 d . . .
H12 H 0.177(2) 0.068(4) 0.260(2) 0.001(10) Uiso 1 1 d . . .
H13 H 0.261(3) -0.104(4) 0.244(2) 0.007(10) Uiso 1 1 d . . .
H14 H 0.261(3) -0.200(4) 0.129(2) 0.017(12) Uiso 1 1 d . . .
H15 H 0.178(2) -0.112(3) 0.040(2) 0.000(10) Uiso 1 1 d . . .

loop_
_atom_site_aniso_label
_atom_site_aniso_U_11
_atom_site_aniso_U_22
_atom_site_aniso_U_33
_atom_site_aniso_U_23
_atom_site_aniso_U_13
_atom_site_aniso_U_12
Cu1 0.0109(2) 0.0085(2) 0.0073(2) -0.0004(2) 0.0001(2) 0.0025(2)
V1 0.0084(3) 0.0072(3) 0.0085(3) 0.0002(3) 0.0006(3) -0.0011(3)
V2 0.0078(3) 0.0060(3) 0.0074(3) -0.0005(3) 0.0002(3) 0.0001(3)
O1 0.0113(15) 0.0149(15) 0.0159(16) 0.0007(12) -0.0024(13) 0.0014(12)
O2 0.0142(16) 0.0080(15) 0.0190(16) -0.0044(12) 0.0056(13) -0.0041(12)
O3 0.0081(15) 0.0113(14) 0.0151(16) 0.0029(12) -0.0007(12) 0.0025(12)
O4 0.0147(16) 0.0155(16) 0.0104(15) -0.0012(12) -0.0009(13) -0.0009(13)
O5 0.0074(14) 0.0093(14) 0.0081(14) -0.0034(11) 0.0003(12) 0.0006(11)
O6 0.0145(16) 0.0143(15) 0.0107(14) -0.0001(12) -0.0004(12) -0.0025(13)
N1 0.0066(16) 0.0082(16) 0.0112(18) -0.0008(15) 0.0026(14) -0.0003(14)
N2 0.0087(18) 0.0074(17) 0.0116(18) -0.0004(13) 0.0036(14) 0.0007(13)
N3 0.0070(18) 0.0077(16) 0.0088(17) 0.0011(13) 0.0014(13) -0.0039(14)
C1 0.008(2) 0.018(2) 0.011(2) -0.0001(18) 0.0027(17) -0.0028(18)
C2 0.015(2) 0.014(2) 0.017(2) 0.0068(19) -0.0008(18) -0.0039(18)
C3 0.014(2) 0.014(2) 0.020(3) 0.0024(19) -0.0044(19) 0.0037(18)
C4 0.011(2) 0.013(2) 0.025(3) -0.0040(19) 0.003(2) 0.0017(18)
C5 0.011(2) 0.0086(19) 0.014(2) -0.0006(17) 0.0040(18) -0.0016(16)
C6 0.007(2) 0.0062(19) 0.012(2) -0.0008(15) 0.0041(16) -0.0025(16)
C7 0.014(2) 0.008(2) 0.020(2) -0.0011(19) 0.0008(18) -0.0017(18)
C8 0.022(3) 0.014(2) 0.011(2) -0.0039(18) 0.0040(19) -0.002(2)
C9 0.014(2) 0.015(2) 0.012(2) -0.0041(17) 0.0001(18) 0.002(2)
C10 0.006(2) 0.010(2) 0.009(2) 0.0037(16) -0.0001(16) 0.0003(16)
C11 0.009(2) 0.0084(19) 0.008(2) 0.0020(15) 0.0017(17) -0.0051(16)
C12 0.012(2) 0.020(2) 0.006(2) -0.0001(19) 0.0032(17) -0.0018(19)
C13 0.011(2) 0.018(2) 0.014(2) 0.0070(18) -0.0037(18) -0.0001(19)
C14 0.012(2) 0.013(2) 0.012(2) 0.0022(17) 0.0020(16) -0.0030(19)
C15 0.013(2) 0.0087(19) 0.009(2) 0.0017(16) 0.0033(18) -0.0027(17)

loop_
_atom_type_symbol
_atom_type_description
_atom_type_scat_dispersion_real
_atom_type_scat_dispersion_imag
_atom_type_scat_source
C C 0.0033 0.0016 'International Tables Vol C Tables 4.2.6.8 and 6.1.1.4'
H H 0.0000 0.0000 'International Tables Vol C Tables 4.2.6.8 and 6.1.1.4'
N N 0.0061 0.0033 'International Tables Vol C Tables 4.2.6.8 and 6.1.1.4'
O O 0.0106 0.0060 'International Tables Vol C Tables 4.2.6.8 and 6.1.1.4'
V V 0.3005 0.5294 'International Tables Vol C Tables 4.2.6.8 and 6.1.1.4'
Cu Cu 0.3201 1.2651 'International Tables Vol C Tables 4.2.6.8 and 6.1.1.4'

loop_
_geom_angle_atom_site_label_1
_geom_angle_atom_site_label_2
_geom_angle_atom_site_label_3
_geom_angle
_geom_angle_site_symmetry_1
_geom_angle_site_symmetry_3
_geom_angle_publ_flag
O5 Cu1 N2 171.02(13) 5 . ?
O5 Cu1 N1 96.51(12) 5 . ?
N2 Cu1 N1 80.05(13) . . ?
O5 Cu1 N3 103.21(12) 5 . ?
N2 Cu1 N3 80.26(14) . . ?
N1 Cu1 N3 160.24(13) . . ?
O5 Cu1 O6 96.96(11) 5 . ?
N2 Cu1 O6 91.47(12) . . ?
N1 Cu1 O6 91.94(11) . . ?
N3 Cu1 O6 86.93(11) . . ?
O1 V1 O6 108.42(15) . 5 ?
O1 V1 O3 109.28(13) . 8 ?
O6 V1 O3 109.72(14) 5 8 ?
O1 V1 O2 108.43(14) . . ?
O6 V1 O2 109.06(14) 5 . ?
O3 V1 O2 111.86(13) 8 . ?
O4 V2 O5 109.14(14) . . ?
O4 V2 O2 109.55(14) . . ?
O5 V2 O2 109.67(13) . . ?
O4 V2 O3 109.11(14) . . ?
O5 V2 O3 108.20(13) . . ?
O2 V2 O3 111.14(13) . . ?
V2 O2 V1 128.91(16) . . ?
V2 O3 V1 139.92(17) . 8_565 ?
V2 O5 Cu1 134.75(16) . 5 ?
V1 O6 Cu1 119.39(14) 5 . ?
C1 N1 C5 118.9(4) . . ?
C1 N1 Cu1 127.0(3) . . ?
C5 N1 Cu1 114.1(3) . . ?
C6 N2 C10 121.8(3) . . ?
C6 N2 Cu1 118.9(3) . . ?
C10 N2 Cu1 119.2(3) . . ?
C15 N3 C11 118.9(3) . . ?
C15 N3 Cu1 127.6(3) . . ?
C11 N3 Cu1 113.3(3) . . ?
N1 C1 C2 123.1(4) . . ?
C1 C2 C3 117.5(4) . . ?
C4 C3 C2 120.3(4) . . ?
C3 C4 C5 118.5(4) . . ?
N1 C5 C4 121.7(4) . . ?
N1 C5 C6 114.1(3) . . ?
C4 C5 C6 124.1(4) . . ?
N2 C6 C7 120.4(4) . . ?
N2 C6 C5 112.5(3) . . ?
C7 C6 C5 127.0(4) . . ?
C8 C7 C6 117.9(4) . . ?
C9 C8 C7 121.4(4) . . ?
C8 C9 C10 118.0(4) . . ?
N2 C10 C9 120.4(4) . . ?
N2 C10 C11 112.7(3) . . ?
C9 C10 C11 126.9(4) . . ?
N3 C11 C12 121.6(4) . . ?
N3 C11 C10 114.3(3) . . ?
C12 C11 C10 124.1(4) . . ?
C11 C12 C13 119.4(4) . . ?
C14 C13 C12 119.1(4) . . ?
C15 C14 C13 118.5(4) . . ?
N3 C15 C14 122.5(4) . . ?

loop_
_geom_bond_atom_site_label_1
_geom_bond_atom_site_label_2
_geom_bond_distance
_geom_bond_site_symmetry_2
_geom_bond_publ_flag
Cu1 O5 1.919(3) 5 ?
Cu1 N2 1.930(3) . ?
Cu1 N1 2.031(3) . ?
Cu1 N3 2.049(3) . ?
Cu1 O6 2.369(3) . ?
V1 O1 1.637(3) . ?
V1 O6 1.648(3) 5 ?
V1 O3 1.799(3) 8 ?
V1 O2 1.831(3) . ?
V2 O4 1.613(3) . ?
V2 O5 1.712(3) . ?
V2 O2 1.778(3) . ?
V2 O3 1.792(3) . ?
O3 V1 1.799(3) 8_565 ?
O5 Cu1 1.919(3) 5 ?
O6 V1 1.648(3) 5 ?
N1 C1 1.336(5) . ?
N1 C5 1.352(5) . ?
N2 C6 1.339(5) . ?
N2 C10 1.344(5) . ?
N3 C15 1.342(5) . ?
N3 C11 1.364(5) . ?
C1 C2 1.388(6) . ?
C2 C3 1.391(6) . ?
C3 C4 1.382(6) . ?
C4 C5 1.393(6) . ?
C5 C6 1.482(6) . ?
C6 C7 1.390(6) . ?
C7 C8 1.384(6) . ?
C8 C9 1.378(6) . ?
C9 C10 1.388(6) . ?
C10 C11 1.485(6) . ?
C11 C12 1.380(6) . ?
C12 C13 1.393(6) . ?
C13 C14 1.393(6) . ?
C14 C15 1.392(6) . ?
